data_1511775
loop_
_publ_author_name
'Sonia Orihuela'
'M. Purificaci\'on S\'anchez'
'Miguel Quir\'os'
'Jos\'e Molina'
'Ren\'e Faure'

_publ_section_title
;
 4,5,6,7-Tetrahydro-5,7-dioxo-[1,2,4]triazolo-[1,5-a]pyrimidine:
 Characterisation and Theoretical Study
;
_journal_name_full 'Journal of Molecular Structure'
_journal_page_first 285
_journal_page_last 292
_journal_paper_doi 10.1016/S0022-2860(97)00097-5
_journal_volume 415
_journal_year 1997
_chemical_formula_moiety
;
(C5 H5 N4 Na1 O3)n,n(H2 O1)
;
_chemical_formula_sum 'C5 H7 N4 Na O4'
_chemical_formula_weight 210.12
_chemical_name_systematic
;
catena((\m~3~-4,5,6,7-Tetrahydro-5,7-dioxo-[1,2,4]triazolo-[1,5-a]pyrimidinato)
-(\m~2~-aqua)-sodium monohydrate)
;
_space_group_IT_number 14
_symmetry_cell_setting monoclinic
_symmetry_Int_Tables_number 14
_symmetry_space_group_name_Hall '-P 2ybc'
_symmetry_space_group_name_H-M 'P 1 21/c 1'
_atom_sites_solution_hydrogens difmap
_atom_sites_solution_primary direct
_atom_sites_solution_secondary difmap
_audit_creation_date 1999-04-16
_cell_angle_alpha 90
_cell_angle_beta 98.89(1)
_cell_angle_gamma 90
_cell_formula_units_Z 4
_cell_length_a 7.239(1)
_cell_length_b 15.209(3)
_cell_length_c 7.560(1)
_cell_volume 822.3(2)
_diffrn_ambient_temperature 298
_diffrn_measurement_device_type 'Enraf-Nonius CAD-4'
_diffrn_radiation_type CuK\a
_diffrn_radiation_wavelength 1.54178
_diffrn_reflns_number 3328
_diffrn_reflns_theta_max 73.00
_diffrn_reflns_theta_min 1.00
_exptl_absorpt_coefficient_mu 1.72
_exptl_absorpt_correction_T_max 0.999
_exptl_absorpt_correction_T_min 0.780
_exptl_absorpt_correction_type empirical
_exptl_crystal_colour colourless
_exptl_crystal_density_diffrn 1.698
_exptl_crystal_density_method 'not measured'
_exptl_crystal_description plate
_exptl_crystal_size_max 0.80
_exptl_crystal_size_mid 0.40
_exptl_crystal_size_min 0.05
_refine_diff_density_max 0.4
_refine_ls_extinction_method none
_refine_ls_goodness_of_fit_ref 1.20
_refine_ls_hydrogen_treatment refxyz
_refine_ls_matrix_type full
_refine_ls_number_reflns 1411
_refine_ls_R_factor_gt 0.051
_refine_ls_structure_factor_coef F
_refine_ls_weighting_details 'calc w=1/\s^2^(Fo^2^)'
_refine_ls_weighting_scheme calc
_refine_ls_wR_factor_ref 0.066
_reflns_number_gt 1411
_reflns_number_total 1579
_reflns_threshold_expression >3sigma(I)
_cod_data_source_file nasonia.cif
_cod_data_source_block nasonia
_cod_original_formula_sum 'C5 H7 N4 Na1 O4'
_cod_database_code 1511775

loop_
_symmetry_equiv_pos_site_id
_symmetry_equiv_pos_as_xyz
1 x,y,z
2 -x,1/2+y,1/2-z
3 -x,-y,-z
4 x,-1/2-y,-1/2+z

loop_
_atom_site_label
_atom_site_type_symbol
_atom_site_fract_x
_atom_site_fract_y
_atom_site_fract_z
_atom_site_B_iso_or_equiv
_atom_site_adp_type
Na Na 0.7504(2) 0.5154(1) 0.4592(2) 1.95(3) Uani
N1 N 0.7903(5) 0.3637(2) 0.5906(4) 1.89(6) Uani
C2 C 0.9080(6) 0.3058(3) 0.6730(6) 2.15(8) Uani
N3 N 0.8623(5) 0.2190(2) 0.6429(5) 2.06(6) Uani
C3A C 0.7025(5) 0.2251(2) 0.5308(5) 1.54(7) Uani
N4 N 0.5910(5) 0.1606(2) 0.4508(4) 1.73(6) Uani
C5 C 0.4276(5) 0.1809(3) 0.3348(5) 1.65(7) Uani
O5 O 0.3308(4) 0.1173(2) 0.2665(4) 2.15(5) Uani
C6 C 0.3827(5) 0.2706(3) 0.3041(5) 1.75(7) Uani
C7 C 0.4957(5) 0.3390(2) 0.3806(5) 1.51(7) Uani
O7 O 0.4752(4) 0.4203(2) 0.3597(4) 1.94(5) Uani
N8 N 0.6552(4) 0.3099(2) 0.4979(4) 1.50(6) Uani
O1W O 0.9927(4) 0.4514(2) 0.2985(4) 2.30(6) Uani
O2W O 0.2662(4) 0.4906(2) 0.0554(4) 2.32(6) Uani

loop_
_atom_type_symbol
_atom_type_radius_bond
C 0.68
N 0.68
Na 1.44
O 0.68

loop_
_geom_angle_atom_site_label_1
_geom_angle_site_symmetry_1
_geom_angle_atom_site_label_2
_geom_angle_atom_site_label_3
_geom_angle_site_symmetry_3
_geom_angle
N1 . Na O7 . 67.8(1)
N1 . Na O5 2655 155.3(1)
N1 . Na O7 3666 100.9(1)
N1 . Na O1W . 77.7(1)
N1 . Na O1W 3766 82.3(1)
O7 . Na O5 2655 93.8(1)
O7 . Na O7 3666 80.3(1)
O7 . Na O1W . 102.6(1)
O7 . Na O1W 3766 145.7(1)
O5 2655 Na O7 3666 91.7(1)
O5 2655 Na O1W . 91.1(1)
O5 2655 Na O1W 3766 119.3(1)
O7 3666 Na O1W . 175.8(1)
O7 3666 Na O1W 3766 89.7(1)
O1W . Na O1W 3766 86.3(1)
C2 . N1 N8 . 101.6(3)
N1 . C2 N3 . 116.4(3)
C2 . N3 C3A . 101.7(3)
N3 . C3A N4 . 129.5(3)
N3 . C3A N8 . 110.9(3)
N4 . C3A N8 . 119.6(3)
C3A . N4 C5 . 120.8(3)
N4 . C5 O5 . 117.0(3)
N4 . C5 C6 . 117.9(3)
O5 . C5 C6 . 125.1(3)
Na . O5 C5 . 151.7(3)
C5 . C6 C7 . 123.2(3)
C6 . C7 O7 . 129.4(3)
C6 . C7 N8 . 113.4(3)
O7 . C7 N8 . 117.2(3)
N1 . N8 C3A . 109.5(3)
N1 . N8 C7 . 125.4(3)
C3A . N8 C7 . 125.1(3)

loop_
_geom_bond_atom_site_label_1
_geom_bond_atom_site_label_2
_geom_bond_site_symmetry_2
_geom_bond_distance
Na N1 . 2.511(3)
Na O7 . 2.483(3)
Na O5 2655 2.313(3)
Na O7 3666 2.488(3)
Na O1W . 2.482(3)
Na O1W 3766 2.453(3)
N1 C2 . 1.313(5)
N1 N8 . 1.380(4)
C2 N3 . 1.371(5)
N3 C3A . 1.328(5)
C3A N4 . 1.352(5)
C3A N8 . 1.347(5)
N4 C5 . 1.394(5)
C5 O5 . 1.257(5)
C5 C6 . 1.413(5)
C6 C7 . 1.393(5)
C7 O7 . 1.252(5)
C7 N8 . 1.414(4)

loop_
_geom_hbond_atom_site_label_D
_geom_hbond_atom_site_label_A
_geom_hbond_site_symmetry_A
_geom_hbond_distance_DA
N4 O2W 2645 2.788(4)
O1W N3 4645 2.941(4)
O1W O2W 1655 2.963(4)
O2W O5e 4645 2.828(4)
O2W O7 . 2.766(4)
